data_7714523
loop_
_publ_author_name
'Jordan, Rose'
'Maisuls, Ivan'
'Nair, Shruti Santosh'
'Dietzek, Benjamin'
'Strassert, Cristian Alejandro'
'Klein, Axel'

_publ_section_title
;
 Enhanced luminescence properties through heavy ancillary ligands in
 [Pt(C^N^C)(L)] complexes, L = AsPh3 and SbPh3
;
_journal_name_full 'Dalton Transactions'
_journal_paper_doi 10.1039/D3DT03225F
_journal_year 2023
_chemical_formula_sum 'C41 H31 N O0.5 Pt Sb'
_chemical_formula_weight 862.50
_chemical_name_systematic '[Pt(dba)SbPh3]'
_space_group_crystal_system triclinic
_space_group_IT_number 2
_space_group_name_Hall '-P 1'
_space_group_name_H-M_alt 'P -1'
_atom_sites_solution_hydrogens geom
_audit_creation_method SHELXL-2018/3
_audit_update_record
;
2022-09-20 deposited with the CCDC.	2023-11-21 downloaded from the CCDC.
;
_cell_angle_alpha 99.710(4)
_cell_angle_beta 97.164(4)
_cell_angle_gamma 90.961(5)
_cell_formula_units_Z 4
_cell_length_a 12.5593(16)
_cell_length_b 13.4535(17)
_cell_length_c 19.012(2)
_cell_measurement_reflns_used 9722
_cell_measurement_temperature 100(2)
_cell_measurement_theta_max 28.26
_cell_measurement_theta_min 2.32
_cell_volume 3139.3(7)
_computing_structure_refinement 'SHELXL-2018/3 (Sheldrick, 2018)'
_computing_structure_solution 'SHELXT 2018/2 (Sheldrick, 2018)'
_diffrn_ambient_temperature 100(2)
_diffrn_measured_fraction_theta_full 0.978
_diffrn_measured_fraction_theta_max 0.983
_diffrn_measurement_device_type 'Bruker D8 Venture'
_diffrn_radiation_type MoK\a
_diffrn_radiation_wavelength 0.71073
_diffrn_reflns_av_R_equivalents 0.0425
_diffrn_reflns_av_unetI/netI 0.0242
_diffrn_reflns_Laue_measured_fraction_full 0.978
_diffrn_reflns_Laue_measured_fraction_max 0.983
_diffrn_reflns_limit_h_max 16
_diffrn_reflns_limit_h_min -16
_diffrn_reflns_limit_k_max 17
_diffrn_reflns_limit_k_min -17
_diffrn_reflns_limit_l_max 25
_diffrn_reflns_limit_l_min -25
_diffrn_reflns_number 146817
_diffrn_reflns_point_group_measured_fraction_full 0.978
_diffrn_reflns_point_group_measured_fraction_max 0.983
_diffrn_reflns_theta_full 25.242
_diffrn_reflns_theta_max 28.288
_diffrn_reflns_theta_min 2.035
_exptl_absorpt_coefficient_mu 5.345
_exptl_absorpt_correction_T_max 0.7457
_exptl_absorpt_correction_T_min 0.5943
_exptl_absorpt_correction_type multi-scan
_exptl_absorpt_process_details 'SADABS-2016/2 - Bruker AXS area detector scaling and absorption correction'
_exptl_crystal_colour red
_exptl_crystal_density_diffrn 1.825
_exptl_crystal_description prism
_exptl_crystal_F_000 1668
_exptl_crystal_preparation Luminescent
_exptl_crystal_recrystallization_method 'Re-crystallisation from solvent: CHCl3, Et2O'
_exptl_crystal_size_max 0.300
_exptl_crystal_size_mid 0.200
_exptl_crystal_size_min 0.200
_refine_diff_density_max 4.482
_refine_diff_density_min -1.166
_refine_diff_density_rms 0.140
_refine_ls_extinction_method none
_refine_ls_goodness_of_fit_ref 1.076
_refine_ls_hydrogen_treatment constr
_refine_ls_matrix_type full
_refine_ls_number_parameters 804
_refine_ls_number_reflns 15332
_refine_ls_number_restraints 0
_refine_ls_restrained_S_all 1.076
_refine_ls_R_factor_all 0.0215
_refine_ls_R_factor_gt 0.0209
_refine_ls_shift/su_max 0.005
_refine_ls_shift/su_mean 0.000
_refine_ls_structure_factor_coef Fsqd
_refine_ls_weighting_details 'w=1/[\s^2^(Fo^2^)+(0.0180P)^2^+6.7082P] where P=(Fo^2^+2Fc^2^)/3'
_refine_ls_weighting_scheme calc
_refine_ls_wR_factor_gt 0.0510
_refine_ls_wR_factor_ref 0.0513
_reflns_Friedel_coverage 0.000
_reflns_number_gt 14959
_reflns_number_total 15332
_reflns_threshold_expression 'I > 2\s(I)'
_cod_data_source_file d3dt03225f2.cif
_cod_data_source_block mo_Jordan_RJ_M_15_0m
_cod_depositor_comments
;

2024-11-09
Z value and formula fixed to values more according to usual
chemical conventions.                 miguel
;
_cod_original_formula_sum 'C82 H62 N2 O Pt2 Sb2'
_cod_original_formula_weight 1725.01
_cod_original_formula_units_Z 2
_cod_database_code 7714523
_shelx_shelxl_version_number 2018/3
_shelx_space_group_comment
;
The symmetry employed for this shelxl refinement is uniquely defined
by the following loop, which should always be used as a source of
symmetry information in preference to the above space-group names.
They are only intended as comments.
;
_shelx_estimated_absorpt_t_min 0.297
_shelx_estimated_absorpt_t_max 0.415

loop_
_space_group_symop_operation_xyz
'x, y, z'
'-x, -y, -z'

loop_
_atom_site_label
_atom_site_type_symbol
_atom_site_fract_x
_atom_site_fract_y
_atom_site_fract_z
_atom_site_U_iso_or_equiv
_atom_site_adp_type
_atom_site_occupancy
_atom_site_site_symmetry_order
_atom_site_calc_flag
_atom_site_refinement_flags_posn
_atom_site_refinement_flags_adp
_atom_site_refinement_flags_occupancy
_atom_site_disorder_assembly
_atom_site_disorder_group
Pt1 Pt 0.05520(2) 0.69223(2) 0.64664(2) 0.01036(3) Uani 1 1 d . . . . .
Pt2 Pt 0.59209(2) 0.16482(2) 0.72635(2) 0.01059(3) Uani 1 1 d . . . . .
Sb1 Sb 0.19634(2) 0.81520(2) 0.71547(2) 0.01137(3) Uani 1 1 d . . . . .
O1 O 1.0451(2) 0.1883(2) 0.88384(16) 0.0456(7) Uani 1 1 d . . . . .
N1 N -0.06587(16) 0.60594(15) 0.58799(11) 0.0116(4) Uani 1 1 d . . . . .
Sb2 Sb 0.54904(2) 0.27689(2) 0.83677(2) 0.01200(4) Uani 1 1 d . . . . .
N2 N 0.63344(17) 0.07818(15) 0.63890(11) 0.0134(4) Uani 1 1 d . . . . .
C2A C 0.0063(2) 0.64691(19) 0.80297(14) 0.0175(5) Uani 1 1 d . . . . .
H2A H 0.066243 0.687968 0.827569 0.021 Uiso 1 1 calc R U . . .
C2B C 0.7117(2) 0.04053(19) 0.84398(14) 0.0170(5) Uani 1 1 d . . . . .
H2B H 0.687126 0.083852 0.883004 0.020 Uiso 1 1 calc R U . . .
C1A C -0.01479(19) 0.63728(18) 0.72855(13) 0.0132(4) Uani 1 1 d . . . . .
C1B C 0.68074(19) 0.05710(18) 0.77405(14) 0.0143(4) Uani 1 1 d . . . . .
C3A C -0.0585(2) 0.5978(2) 0.84320(15) 0.0219(5) Uani 1 1 d . . . . .
H3A H -0.039870 0.606148 0.893897 0.026 Uiso 1 1 calc R U . . .
C3B C 0.7789(2) -0.0393(2) 0.85849(15) 0.0190(5) Uani 1 1 d . . . . .
H3B H 0.798785 -0.046991 0.907080 0.023 Uiso 1 1 calc R U . . .
C4A C -0.1481(2) 0.5378(2) 0.81149(15) 0.0212(5) Uani 1 1 d . . . . .
H4A H -0.190603 0.506337 0.840052 0.025 Uiso 1 1 calc R U . . .
C4B C 0.8165(2) -0.1062(2) 0.80441(15) 0.0192(5) Uani 1 1 d . . . . .
H4B H 0.861029 -0.159278 0.815631 0.023 Uiso 1 1 calc R U . . .
C5A C -0.1752(2) 0.52426(19) 0.73615(14) 0.0159(5) Uani 1 1 d . . . . .
C5B C 0.7874(2) -0.09422(19) 0.73213(15) 0.0176(5) Uani 1 1 d . . . . .
C15A C -0.0899(2) 0.58977(18) 0.36962(13) 0.0142(4) Uani 1 1 d . . . . .
H15A H -0.093661 0.585969 0.319019 0.017 Uiso 1 1 calc R U . . .
C15B C 0.5260(2) 0.1565(2) 0.44427(14) 0.0177(5) Uani 1 1 d . . . . .
H15B H 0.499239 0.175017 0.399489 0.021 Uiso 1 1 calc R U . . .
C6A C -0.10779(19) 0.57347(18) 0.69735(13) 0.0139(4) Uani 1 1 d . . . . .
C6B C 0.72146(19) -0.01406(18) 0.71976(14) 0.0148(4) Uani 1 1 d . . . . .
C16A C -0.00427(19) 0.65089(18) 0.41588(13) 0.0136(4) Uani 1 1 d . . . . .
C16B C 0.4998(2) 0.21716(19) 0.50992(13) 0.0152(5) Uani 1 1 d . . . . .
C17A C 0.00123(19) 0.65618(17) 0.49064(13) 0.0120(4) Uani 1 1 d . . . . .
C17B C 0.53821(19) 0.18858(18) 0.57630(13) 0.0129(4) Uani 1 1 d . . . . .
C7A C -0.2662(2) 0.46302(19) 0.69637(14) 0.0173(5) Uani 1 1 d . . . . .
H7A H -0.311980 0.430268 0.722289 0.021 Uiso 1 1 calc R U . . .
C7B C 0.8225(2) -0.1587(2) 0.67147(16) 0.0209(5) Uani 1 1 d . . . . .
H7B H 0.866441 -0.213272 0.680045 0.025 Uiso 1 1 calc R U . . .
C8A C -0.2889(2) 0.45046(19) 0.62366(14) 0.0167(5) Uani 1 1 d . . . . .
H8A H -0.349620 0.409552 0.600086 0.020 Uiso 1 1 calc R U . . .
C8B C 0.7951(2) -0.1445(2) 0.60221(16) 0.0212(5) Uani 1 1 d . . . . .
H8B H 0.819952 -0.189033 0.563927 0.025 Uiso 1 1 calc R U . . .
C9A C -0.22211(19) 0.49837(18) 0.58179(13) 0.0137(4) Uani 1 1 d . . . . .
C9B C 0.7289(2) -0.06257(19) 0.58660(15) 0.0173(5) Uani 1 1 d . . . . .
C19A C 0.1568(2) 0.76516(19) 0.51445(14) 0.0163(5) Uani 1 1 d . . . . .
H19A H 0.212299 0.804493 0.545994 0.020 Uiso 1 1 calc R U . . .
C19B C 0.4566(2) 0.32402(19) 0.64374(13) 0.0149(4) Uani 1 1 d . . . . .
H19B H 0.440396 0.362105 0.687648 0.018 Uiso 1 1 calc R U . . .
C10A C -0.13389(19) 0.55828(17) 0.62119(13) 0.0122(4) Uani 1 1 d . . . . .
C10B C 0.69483(19) -0.00062(18) 0.64698(14) 0.0146(4) Uani 1 1 d . . . . .
C18A C 0.08108(19) 0.71275(18) 0.54338(13) 0.0130(4) Uani 1 1 d . . . . .
C18B C 0.51891(19) 0.23947(18) 0.64571(13) 0.0127(4) Uani 1 1 d . . . . .
C11A C -0.23478(19) 0.48968(18) 0.50664(13) 0.0138(4) Uani 1 1 d . . . . .
H11A H -0.292724 0.449238 0.478566 0.017 Uiso 1 1 calc R U . . .
C11B C 0.6945(2) -0.0395(2) 0.51836(14) 0.0179(5) Uani 1 1 d . . . . .
H11B H 0.715343 -0.080020 0.476756 0.021 Uiso 1 1 calc R U . . .
C12A C -0.16280(19) 0.54008(18) 0.47227(13) 0.0126(4) Uani 1 1 d . . . . .
C12B C 0.6296(2) 0.04299(19) 0.51102(13) 0.0152(5) Uani 1 1 d . . . . .
C13A C -0.07816(18) 0.59933(17) 0.51645(13) 0.0117(4) Uani 1 1 d . . . . .
C13B C 0.60120(19) 0.10130(18) 0.57438(13) 0.0130(4) Uani 1 1 d . . . . .
C14A C -0.1653(2) 0.53760(18) 0.39586(14) 0.0149(4) Uani 1 1 d . . . . .
H14A H -0.220382 0.498965 0.363425 0.018 Uiso 1 1 calc R U . . .
C14B C 0.5874(2) 0.0743(2) 0.44425(14) 0.0179(5) Uani 1 1 d . . . . .
H14B H 0.602686 0.036998 0.399853 0.022 Uiso 1 1 calc R U . . .
C34A C 0.35821(19) 0.77242(18) 0.71288(13) 0.0130(4) Uani 1 1 d . . . . .
C34B C 0.3274(2) 0.3679(2) 0.82558(14) 0.0193(5) Uani 1 1 d . . . . .
H34B H 0.305124 0.302002 0.830742 0.023 Uiso 1 1 calc R U . . .
C20A C 0.1531(2) 0.7614(2) 0.43919(14) 0.0174(5) Uani 1 1 d . . . . .
H20A H 0.206151 0.798687 0.421924 0.021 Uiso 1 1 calc R U . . .
C20B C 0.4169(2) 0.3545(2) 0.57812(14) 0.0180(5) Uani 1 1 d . . . . .
H20B H 0.374897 0.412720 0.579535 0.022 Uiso 1 1 calc R U . . .
C35A C 0.4441(2) 0.82366(19) 0.75965(14) 0.0163(5) Uani 1 1 d . . . . .
H35A H 0.431965 0.882533 0.792534 0.020 Uiso 1 1 calc R U . . .
C35B C 0.6799(2) 0.36086(19) 0.90322(13) 0.0156(5) Uani 1 1 d . . . . .
C21A C 0.0752(2) 0.70542(19) 0.39017(14) 0.0169(5) Uani 1 1 d . . . . .
H21A H 0.075133 0.703625 0.339998 0.020 Uiso 1 1 calc R U . . .
C21B C 0.4367(2) 0.3034(2) 0.51224(14) 0.0179(5) Uani 1 1 d . . . . .
H21B H 0.408379 0.325716 0.469107 0.021 Uiso 1 1 calc R U . . .
C36A C 0.5478(2) 0.7882(2) 0.75794(15) 0.0201(5) Uani 1 1 d . . . . .
H36A H 0.606232 0.823550 0.789185 0.024 Uiso 1 1 calc R U . . .
C36B C 0.6642(2) 0.4496(2) 0.95038(14) 0.0202(5) Uani 1 1 d . . . . .
H36B H 0.594493 0.475866 0.950796 0.024 Uiso 1 1 calc R U . . .
C22A C 0.1921(2) 0.85458(18) 0.82811(13) 0.0145(4) Uani 1 1 d . . . . .
C23A C 0.2552(2) 0.8075(2) 0.87770(14) 0.0181(5) Uani 1 1 d . . . . .
H23A H 0.312876 0.767763 0.862839 0.022 Uiso 1 1 calc R U . . .
C23B C 0.4833(2) 0.2077(2) 0.91517(14) 0.0172(5) Uani 1 1 d . . . . .
C24A C 0.2344(2) 0.8184(2) 0.94872(15) 0.0217(5) Uani 1 1 d . . . . .
H24A H 0.277603 0.786113 0.982157 0.026 Uiso 1 1 calc R U . . .
C24B C 0.4762(3) 0.2622(2) 0.98361(16) 0.0264(6) Uani 1 1 d . . . . .
H24B H 0.499227 0.331309 0.994968 0.032 Uiso 1 1 calc R U . . .
C26A C 0.0893(2) 0.9264(2) 0.92219(16) 0.0264(6) Uani 1 1 d . . . . .
H26A H 0.033672 0.968311 0.937753 0.032 Uiso 1 1 calc R U . . .
C26B C 0.4000(3) 0.1152(3) 1.0179(2) 0.0431(9) Uani 1 1 d . . . . .
H26B H 0.371673 0.083485 1.052959 0.052 Uiso 1 1 calc R U . . .
C27A C 0.1094(2) 0.9154(2) 0.85121(15) 0.0209(5) Uani 1 1 d . . . . .
H27A H 0.067084 0.949090 0.818251 0.025 Uiso 1 1 calc R U . . .
C27B C 0.4056(3) 0.0612(3) 0.9498(2) 0.0388(8) Uani 1 1 d . . . . .
H27B H 0.380203 -0.007298 0.938112 0.047 Uiso 1 1 calc R U . . .
C28A C 0.1908(2) 0.95960(18) 0.68383(14) 0.0158(5) Uani 1 1 d . . . . .
C28B C 0.4482(3) 0.1067(2) 0.89858(17) 0.0262(6) Uani 1 1 d . . . . .
H28B H 0.453347 0.069004 0.852245 0.031 Uiso 1 1 calc R U . . .
C25A C 0.1502(2) 0.8765(2) 0.97070(15) 0.0249(6) Uani 1 1 d . . . . .
H25A H 0.134252 0.882112 1.018734 0.030 Uiso 1 1 calc R U . . .
C25B C 0.4357(3) 0.2158(3) 1.03527(18) 0.0372(8) Uani 1 1 d . . . . .
H25B H 0.432392 0.252703 1.082139 0.045 Uiso 1 1 calc R U . . .
C33A C 0.1025(2) 0.9810(2) 0.63734(15) 0.0206(5) Uani 1 1 d . . . . .
H33A H 0.046291 0.931428 0.620348 0.025 Uiso 1 1 calc R U . . .
C33B C 0.2512(2) 0.4398(2) 0.81477(15) 0.0247(6) Uani 1 1 d . . . . .
H33B H 0.176953 0.422961 0.812682 0.030 Uiso 1 1 calc R U . . .
C32A C 0.0968(2) 1.0755(2) 0.61565(17) 0.0256(6) Uani 1 1 d . . . . .
H32A H 0.036678 1.090137 0.583967 0.031 Uiso 1 1 calc R U . . .
C32B C 0.2841(3) 0.5362(2) 0.80704(16) 0.0262(6) Uani 1 1 d . . . . .
H32B H 0.232312 0.585196 0.799335 0.031 Uiso 1 1 calc R U . . .
C31A C 0.1791(3) 1.1477(2) 0.64060(16) 0.0250(6) Uani 1 1 d . . . . .
H31A H 0.174982 1.211986 0.626225 0.030 Uiso 1 1 calc R U . . .
C31B C 0.3923(3) 0.5608(2) 0.81058(16) 0.0248(6) Uani 1 1 d . . . . .
H31B H 0.414518 0.626964 0.805968 0.030 Uiso 1 1 calc R U . . .
C30A C 0.2675(2) 1.1264(2) 0.68650(16) 0.0225(5) Uani 1 1 d . . . . .
H30A H 0.324125 1.175723 0.702952 0.027 Uiso 1 1 calc R U . . .
C30B C 0.4688(2) 0.4890(2) 0.82087(14) 0.0193(5) Uani 1 1 d . . . . .
H30B H 0.542853 0.505966 0.822445 0.023 Uiso 1 1 calc R U . . .
C29A C 0.2731(2) 1.03261(19) 0.70842(14) 0.0180(5) Uani 1 1 d . . . . .
H29A H 0.333217 1.018432 0.740246 0.022 Uiso 1 1 calc R U . . .
C29B C 0.4366(2) 0.39262(19) 0.82884(13) 0.0152(5) Uani 1 1 d . . . . .
C37A C 0.5657(2) 0.7014(2) 0.71079(16) 0.0220(5) Uani 1 1 d . . . . .
H37A H 0.636208 0.677200 0.710110 0.026 Uiso 1 1 calc R U . . .
C37B C 0.7501(3) 0.4990(2) 0.99644(16) 0.0266(6) Uani 1 1 d . . . . .
H37B H 0.739090 0.559298 1.028297 0.032 Uiso 1 1 calc R U . . .
C38A C 0.4806(2) 0.6499(2) 0.66453(15) 0.0206(5) Uani 1 1 d . . . . .
H38A H 0.492968 0.590100 0.632636 0.025 Uiso 1 1 calc R U . . .
C38B C 0.8522(2) 0.4610(2) 0.99632(16) 0.0277(6) Uani 1 1 d . . . . .
H38B H 0.910890 0.495130 1.028081 0.033 Uiso 1 1 calc R U . . .
C39A C 0.3773(2) 0.68589(19) 0.66485(14) 0.0162(5) Uani 1 1 d . . . . .
H39A H 0.319663 0.651460 0.632295 0.019 Uiso 1 1 calc R U . . .
C39B C 0.8684(2) 0.3733(2) 0.94984(17) 0.0267(6) Uani 1 1 d . . . . .
H39B H 0.938198 0.347191 0.950016 0.032 Uiso 1 1 calc R U . . .
C40B C 0.7830(2) 0.3230(2) 0.90280(15) 0.0199(5) Uani 1 1 d . . . . .
H40B H 0.794615 0.263294 0.870578 0.024 Uiso 1 1 calc R U . . .
C43 C 1.1401(3) 0.2157(3) 0.9191(3) 0.0590(13) Uani 1 1 d . . . . .
H43A H 1.162324 0.283258 0.910776 0.071 Uiso 1 1 calc R U . . .
H43B H 1.193924 0.166981 0.902954 0.071 Uiso 1 1 calc R U . . .
C44 C 1.1311(4) 0.2184(4) 1.0037(3) 0.0524(10) Uani 1 1 d . . . . .
H44A H 1.067073 0.254317 1.016406 0.079 Uiso 1 1 calc R U . . .
H44B H 1.195131 0.253251 1.032745 0.079 Uiso 1 1 calc R U . . .
H44C H 1.125650 0.149221 1.013192 0.079 Uiso 1 1 calc R U . . .
C41 C 0.9457(3) 0.1417(3) 0.7713(2) 0.0459(10) Uani 1 1 d . . . A 1
H41A H 0.890646 0.192136 0.777575 0.069 Uiso 1 1 calc R U . A 1
H41B H 0.925778 0.082505 0.791298 0.069 Uiso 1 1 calc R U . A 1
H41C H 0.951210 0.121577 0.719954 0.069 Uiso 1 1 calc R U . A 1
C42 C 1.0516(3) 0.1860(3) 0.8097(2) 0.0424(9) Uani 1 1 d . . . A 1
H42A H 1.110955 0.143653 0.794139 0.051 Uiso 1 1 calc R U . A 1
H42B H 1.064031 0.254929 0.799934 0.051 Uiso 1 1 calc R U . A 1

loop_
_atom_site_aniso_label
_atom_site_aniso_U_11
_atom_site_aniso_U_22
_atom_site_aniso_U_33
_atom_site_aniso_U_23
_atom_site_aniso_U_13
_atom_site_aniso_U_12
Pt1 0.00953(4) 0.01030(4) 0.01096(4) 0.00162(3) 0.00059(3) -0.00042(3)
Pt2 0.01175(4) 0.01035(4) 0.00971(4) 0.00184(3) 0.00115(3) 0.00203(3)
Sb1 0.01110(7) 0.01087(7) 0.01148(7) 0.00117(5) 0.00005(5) -0.00073(5)
O1 0.0480(16) 0.0509(16) 0.0453(16) 0.0179(13) 0.0204(13) 0.0122(13)
N1 0.0103(9) 0.0112(9) 0.0129(9) 0.0019(7) 0.0009(7) -0.0001(7)
Sb2 0.01523(7) 0.01081(7) 0.01042(7) 0.00220(5) 0.00277(5) 0.00210(5)
N2 0.0138(9) 0.0129(9) 0.0133(10) 0.0005(7) 0.0036(7) 0.0005(7)
C2A 0.0186(12) 0.0161(11) 0.0170(12) 0.0025(9) -0.0004(9) -0.0005(9)
C2B 0.0169(11) 0.0162(11) 0.0176(12) 0.0035(9) -0.0003(9) 0.0015(9)
C1A 0.0135(11) 0.0129(10) 0.0138(11) 0.0035(8) 0.0028(8) 0.0019(8)
C1B 0.0121(10) 0.0128(11) 0.0182(12) 0.0040(9) 0.0009(9) 0.0007(8)
C3A 0.0251(13) 0.0274(14) 0.0139(12) 0.0073(10) 0.0010(10) -0.0025(11)
C3B 0.0183(12) 0.0186(12) 0.0199(13) 0.0078(10) -0.0040(9) 0.0007(9)
C4A 0.0233(13) 0.0254(13) 0.0170(12) 0.0086(10) 0.0049(10) -0.0026(10)
C4B 0.0139(11) 0.0163(12) 0.0278(14) 0.0075(10) -0.0010(10) 0.0018(9)
C5A 0.0152(11) 0.0168(11) 0.0170(12) 0.0054(9) 0.0039(9) 0.0006(9)
C5B 0.0124(11) 0.0136(11) 0.0268(14) 0.0036(10) 0.0025(9) 0.0013(9)
C15A 0.0172(11) 0.0148(11) 0.0104(11) 0.0018(8) 0.0012(8) 0.0028(9)
C15B 0.0197(12) 0.0218(12) 0.0119(11) 0.0038(9) 0.0024(9) -0.0053(10)
C6A 0.0129(11) 0.0131(10) 0.0163(12) 0.0036(9) 0.0031(9) 0.0017(8)
C6B 0.0123(11) 0.0132(11) 0.0189(12) 0.0033(9) 0.0016(9) 0.0012(8)
C16A 0.0141(11) 0.0120(10) 0.0154(11) 0.0044(8) 0.0014(9) 0.0027(8)
C16B 0.0150(11) 0.0171(11) 0.0137(11) 0.0039(9) 0.0016(9) -0.0024(9)
C17A 0.0110(10) 0.0104(10) 0.0152(11) 0.0036(8) 0.0017(8) 0.0015(8)
C17B 0.0136(11) 0.0139(11) 0.0110(11) 0.0021(8) 0.0017(8) -0.0014(8)
C7A 0.0155(11) 0.0167(11) 0.0209(13) 0.0055(9) 0.0048(9) -0.0026(9)
C7B 0.0158(12) 0.0151(12) 0.0320(15) 0.0030(10) 0.0043(10) 0.0050(9)
C8A 0.0132(11) 0.0158(11) 0.0213(13) 0.0034(9) 0.0029(9) -0.0018(9)
C8B 0.0193(12) 0.0179(12) 0.0266(14) -0.0003(10) 0.0088(10) 0.0054(10)
C9A 0.0121(10) 0.0120(10) 0.0173(12) 0.0036(9) 0.0016(9) 0.0008(8)
C9B 0.0142(11) 0.0163(11) 0.0213(13) 0.0001(9) 0.0064(9) 0.0003(9)
C19A 0.0145(11) 0.0160(11) 0.0182(12) 0.0022(9) 0.0030(9) -0.0028(9)
C19B 0.0150(11) 0.0158(11) 0.0145(11) 0.0030(9) 0.0031(9) 0.0019(9)
C10A 0.0110(10) 0.0110(10) 0.0151(11) 0.0034(8) 0.0023(8) 0.0012(8)
C10B 0.0124(11) 0.0131(11) 0.0184(12) 0.0020(9) 0.0032(9) 0.0001(8)
C18A 0.0124(10) 0.0130(10) 0.0140(11) 0.0034(8) 0.0015(8) 0.0004(8)
C18B 0.0118(10) 0.0141(10) 0.0128(11) 0.0052(8) 0.0001(8) -0.0004(8)
C11A 0.0113(10) 0.0119(10) 0.0175(12) 0.0017(9) -0.0001(8) -0.0001(8)
C11B 0.0172(12) 0.0182(12) 0.0178(12) -0.0014(9) 0.0071(9) -0.0008(9)
C12A 0.0120(10) 0.0112(10) 0.0138(11) 0.0011(8) 0.0003(8) 0.0014(8)
C12B 0.0155(11) 0.0161(11) 0.0139(11) 0.0004(9) 0.0050(9) -0.0043(9)
C13A 0.0107(10) 0.0105(10) 0.0141(11) 0.0027(8) 0.0015(8) 0.0017(8)
C13B 0.0134(10) 0.0126(10) 0.0126(11) 0.0010(8) 0.0023(8) -0.0020(8)
C14A 0.0150(11) 0.0130(11) 0.0157(12) 0.0015(9) -0.0009(9) 0.0008(8)
C14B 0.0205(12) 0.0207(12) 0.0124(11) 0.0010(9) 0.0045(9) -0.0055(10)
C34A 0.0121(10) 0.0134(10) 0.0142(11) 0.0044(9) 0.0023(8) 0.0006(8)
C34B 0.0218(13) 0.0210(12) 0.0153(12) 0.0022(9) 0.0035(9) 0.0035(10)
C20A 0.0164(11) 0.0186(12) 0.0190(12) 0.0065(9) 0.0050(9) -0.0020(9)
C20B 0.0164(11) 0.0188(12) 0.0208(13) 0.0088(10) 0.0023(9) 0.0033(9)
C35A 0.0165(12) 0.0152(11) 0.0170(12) 0.0036(9) 0.0008(9) -0.0018(9)
C35B 0.0187(12) 0.0164(11) 0.0117(11) 0.0033(9) 0.0016(9) -0.0020(9)
C21A 0.0195(12) 0.0173(11) 0.0153(12) 0.0052(9) 0.0045(9) 0.0028(9)
C21B 0.0167(12) 0.0212(12) 0.0172(12) 0.0095(10) -0.0005(9) -0.0006(9)
C36A 0.0135(11) 0.0250(13) 0.0220(13) 0.0071(10) -0.0005(9) -0.0026(10)
C36B 0.0220(13) 0.0213(13) 0.0162(12) -0.0012(10) 0.0039(10) 0.0003(10)
C22A 0.0160(11) 0.0141(11) 0.0123(11) -0.0003(8) 0.0013(9) -0.0015(9)
C23A 0.0187(12) 0.0171(12) 0.0180(12) 0.0030(9) 0.0004(9) 0.0001(9)
C23B 0.0179(12) 0.0201(12) 0.0154(12) 0.0079(9) 0.0035(9) 0.0002(9)
C24A 0.0238(13) 0.0244(13) 0.0163(12) 0.0051(10) -0.0015(10) -0.0028(10)
C24B 0.0362(16) 0.0245(14) 0.0202(14) 0.0040(11) 0.0100(12) -0.0019(12)
C26A 0.0250(14) 0.0303(15) 0.0228(14) -0.0019(11) 0.0067(11) 0.0053(11)
C26B 0.051(2) 0.050(2) 0.0370(19) 0.0259(17) 0.0153(16) -0.0081(17)
C27A 0.0204(13) 0.0233(13) 0.0187(13) 0.0022(10) 0.0025(10) 0.0039(10)
C27B 0.045(2) 0.0311(17) 0.044(2) 0.0194(15) 0.0055(16) -0.0135(15)
C28A 0.0184(12) 0.0124(11) 0.0174(12) 0.0038(9) 0.0041(9) 0.0022(9)
C28B 0.0327(15) 0.0216(13) 0.0244(14) 0.0071(11) 0.0002(11) -0.0065(11)
C25A 0.0276(14) 0.0316(15) 0.0136(12) -0.0016(11) 0.0034(10) -0.0065(12)
C25B 0.048(2) 0.047(2) 0.0216(15) 0.0113(14) 0.0143(14) -0.0020(16)
C33A 0.0186(12) 0.0179(12) 0.0251(14) 0.0038(10) 0.0014(10) 0.0034(10)
C33B 0.0219(13) 0.0330(15) 0.0192(13) 0.0039(11) 0.0024(10) 0.0077(11)
C32A 0.0277(14) 0.0225(14) 0.0285(15) 0.0086(11) 0.0038(11) 0.0093(11)
C32B 0.0307(15) 0.0277(14) 0.0203(13) 0.0047(11) 0.0018(11) 0.0150(12)
C31A 0.0359(16) 0.0154(12) 0.0279(15) 0.0078(11) 0.0140(12) 0.0082(11)
C31B 0.0374(16) 0.0166(12) 0.0223(14) 0.0059(10) 0.0064(12) 0.0084(11)
C30A 0.0290(14) 0.0147(12) 0.0249(14) 0.0010(10) 0.0114(11) -0.0020(10)
C30B 0.0255(13) 0.0163(12) 0.0181(12) 0.0054(9) 0.0062(10) 0.0045(10)
C29A 0.0206(12) 0.0161(12) 0.0171(12) 0.0016(9) 0.0030(9) -0.0011(9)
C29B 0.0212(12) 0.0157(11) 0.0094(11) 0.0019(8) 0.0038(9) 0.0048(9)
C37A 0.0171(12) 0.0241(13) 0.0281(14) 0.0106(11) 0.0068(10) 0.0066(10)
C37B 0.0322(15) 0.0261(14) 0.0183(13) -0.0033(11) 0.0011(11) -0.0034(12)
C38A 0.0252(13) 0.0155(12) 0.0236(13) 0.0056(10) 0.0092(10) 0.0044(10)
C38B 0.0262(15) 0.0321(15) 0.0223(14) 0.0052(12) -0.0069(11) -0.0065(12)
C39A 0.0192(12) 0.0146(11) 0.0150(12) 0.0030(9) 0.0024(9) -0.0011(9)
C39B 0.0195(13) 0.0277(15) 0.0329(16) 0.0091(12) -0.0023(11) 0.0009(11)
C40B 0.0217(13) 0.0178(12) 0.0210(13) 0.0057(10) 0.0028(10) 0.0006(10)
C43 0.0289(19) 0.041(2) 0.111(4) 0.021(2) 0.015(2) -0.0127(16)
C44 0.049(2) 0.059(3) 0.054(3) 0.021(2) 0.0104(19) 0.018(2)
C41 0.0214(16) 0.046(2) 0.064(3) -0.0116(19) 0.0122(16) 0.0052(14)
C42 0.044(2) 0.042(2) 0.043(2) 0.0010(16) 0.0238(17) -0.0061(16)

loop_
_atom_type_symbol
_atom_type_description
_atom_type_scat_dispersion_real
_atom_type_scat_dispersion_imag
_atom_type_scat_source
C C 0.0033 0.0016 'International Tables Vol C Tables 4.2.6.8 and 6.1.1.4'
H H 0.0000 0.0000 'International Tables Vol C Tables 4.2.6.8 and 6.1.1.4'
N N 0.0061 0.0033 'International Tables Vol C Tables 4.2.6.8 and 6.1.1.4'
Sb Sb -0.5866 1.5461 'International Tables Vol C Tables 4.2.6.8 and 6.1.1.4'
Pt Pt -1.7033 8.3905 'International Tables Vol C Tables 4.2.6.8 and 6.1.1.4'
O O 0.0106 0.0060 'International Tables Vol C Tables 4.2.6.8 and 6.1.1.4'

loop_
_geom_angle_atom_site_label_1
_geom_angle_atom_site_label_2
_geom_angle_atom_site_label_3
_geom_angle
_geom_angle_site_symmetry_1
_geom_angle_site_symmetry_3
_geom_angle_publ_flag
N1 Pt1 C18A 79.96(9) . . ?
N1 Pt1 C1A 79.58(9) . . ?
C18A Pt1 C1A 159.52(10) . . ?
N1 Pt1 Sb1 173.96(6) . . ?
C18A Pt1 Sb1 97.58(7) . . ?
C1A Pt1 Sb1 102.87(7) . . ?
N2 Pt2 C18B 79.49(9) . . ?
N2 Pt2 C1B 79.84(9) . . ?
C18B Pt2 C1B 159.33(10) . . ?
N2 Pt2 Sb2 177.31(6) . . ?
C18B Pt2 Sb2 101.06(7) . . ?
C1B Pt2 Sb2 99.59(7) . . ?
C22A Sb1 C34A 101.09(10) . . ?
C22A Sb1 C28A 101.30(10) . . ?
C34A Sb1 C28A 105.20(9) . . ?
C22A Sb1 Pt1 116.89(7) . . ?
C34A Sb1 Pt1 116.60(7) . . ?
C28A Sb1 Pt1 113.75(7) . . ?
C43 O1 C42 107.7(3) . . ?
C13A N1 C10A 121.8(2) . . ?
C13A N1 Pt1 118.82(16) . . ?
C10A N1 Pt1 119.38(16) . . ?
C35B Sb2 C23B 99.48(10) . . ?
C35B Sb2 C29B 100.42(10) . . ?
C23B Sb2 C29B 98.58(10) . . ?
C35B Sb2 Pt2 116.58(7) . . ?
C23B Sb2 Pt2 117.57(7) . . ?
C29B Sb2 Pt2 120.43(7) . . ?
C13B N2 C10B 121.9(2) . . ?
C13B N2 Pt2 119.24(17) . . ?
C10B N2 Pt2 118.83(17) . . ?
C1A C2A C3A 122.2(2) . . ?
C1A C2A H2A 118.9 . . ?
C3A C2A H2A 118.9 . . ?
C1B C2B C3B 121.8(2) . . ?
C1B C2B H2B 119.1 . . ?
C3B C2B H2B 119.1 . . ?
C2A C1A C6A 113.8(2) . . ?
C2A C1A Pt1 136.48(19) . . ?
C6A C1A Pt1 109.69(17) . . ?
C2B C1B C6B 113.9(2) . . ?
C2B C1B Pt2 136.02(19) . . ?
C6B C1B Pt2 110.01(17) . . ?
C4A C3A C2A 122.4(3) . . ?
C4A C3A H3A 118.8 . . ?
C2A C3A H3A 118.8 . . ?
C4B C3B C2B 122.4(2) . . ?
C4B C3B H3B 118.8 . . ?
C2B C3B H3B 118.8 . . ?
C3A C4A C5A 119.0(2) . . ?
C3A C4A H4A 120.5 . . ?
C5A C4A H4A 120.5 . . ?
C3B C4B C5B 118.7(2) . . ?
C3B C4B H4B 120.6 . . ?
C5B C4B H4B 120.6 . . ?
C4A C5A C6A 117.1(2) . . ?
C4A C5A C7A 124.5(2) . . ?
C6A C5A C7A 118.4(2) . . ?
C6B C5B C4B 117.4(2) . . ?
C6B C5B C7B 118.9(2) . . ?
C4B C5B C7B 123.7(2) . . ?
C14A C15A C16A 122.5(2) . . ?
C14A C15A H15A 118.7 . . ?
C16A C15A H15A 118.7 . . ?
C14B C15B C16B 122.6(2) . . ?
C14B C15B H15B 118.7 . . ?
C16B C15B H15B 118.7 . . ?
C5A C6A C10A 117.2(2) . . ?
C5A C6A C1A 125.4(2) . . ?
C10A C6A C1A 117.4(2) . . ?
C5B C6B C10B 117.1(2) . . ?
C5B C6B C1B 125.8(2) . . ?
C10B C6B C1B 117.1(2) . . ?
C17A C16A C21A 117.6(2) . . ?
C17A C16A C15A 118.6(2) . . ?
C21A C16A C15A 123.8(2) . . ?
C17B C16B C21B 117.1(2) . . ?
C17B C16B C15B 118.6(2) . . ?
C21B C16B C15B 124.3(2) . . ?
C16A C17A C13A 117.5(2) . . ?
C16A C17A C18A 125.4(2) . . ?
C13A C17A C18A 117.1(2) . . ?
C16B C17B C13B 117.4(2) . . ?
C16B C17B C18B 125.6(2) . . ?
C13B C17B C18B 116.9(2) . . ?
C8A C7A C5A 122.8(2) . . ?
C8A C7A H7A 118.6 . . ?
C5A C7A H7A 118.6 . . ?
C8B C7B C5B 122.7(2) . . ?
C8B C7B H7B 118.7 . . ?
C5B C7B H7B 118.7 . . ?
C7A C8A C9A 120.8(2) . . ?
C7A C8A H8A 119.6 . . ?
C9A C8A H8A 119.6 . . ?
C7B C8B C9B 120.6(2) . . ?
C7B C8B H8B 119.7 . . ?
C9B C8B H8B 119.7 . . ?
C11A C9A C10A 117.5(2) . . ?
C11A C9A C8A 126.6(2) . . ?
C10A C9A C8A 115.9(2) . . ?
C11B C9B C10B 117.7(2) . . ?
C11B C9B C8B 126.6(2) . . ?
C10B C9B C8B 115.7(2) . . ?
C18A C19A C20A 121.8(2) . . ?
C18A C19A H19A 119.1 . . ?
C20A C19A H19A 119.1 . . ?
C18B C19B C20B 121.7(2) . . ?
C18B C19B H19B 119.1 . . ?
C20B C19B H19B 119.1 . . ?
N1 C10A C9A 121.2(2) . . ?
N1 C10A C6A 113.9(2) . . ?
C9A C10A C6A 124.9(2) . . ?
N2 C10B C9B 120.9(2) . . ?
N2 C10B C6B 114.2(2) . . ?
C9B C10B C6B 124.9(2) . . ?
C19A C18A C17A 114.1(2) . . ?
C19A C18A Pt1 135.79(19) . . ?
C17A C18A Pt1 110.11(16) . . ?
C19B C18B C17B 114.0(2) . . ?
C19B C18B Pt2 135.76(19) . . ?
C17B C18B Pt2 110.25(17) . . ?
C9A C11A C12A 120.9(2) . . ?
C9A C11A H11A 119.6 . . ?
C12A C11A H11A 119.6 . . ?
C9B C11B C12B 120.6(2) . . ?
C9B C11B H11B 119.7 . . ?
C12B C11B H11B 119.7 . . ?
C11A C12A C13A 117.3(2) . . ?
C11A C12A C14A 127.0(2) . . ?
C13A C12A C14A 115.7(2) . . ?
C11B C12B C13B 117.7(2) . . ?
C11B C12B C14B 126.3(2) . . ?
C13B C12B C14B 116.0(2) . . ?
N1 C13A C12A 121.3(2) . . ?
N1 C13A C17A 114.0(2) . . ?
C12A C13A C17A 124.7(2) . . ?
N2 C13B C12B 121.3(2) . . ?
N2 C13B C17B 114.1(2) . . ?
C12B C13B C17B 124.6(2) . . ?
C15A C14A C12A 121.0(2) . . ?
C15A C14A H14A 119.5 . . ?
C12A C14A H14A 119.5 . . ?
C15B C14B C12B 120.8(2) . . ?
C15B C14B H14B 119.6 . . ?
C12B C14B H14B 119.6 . . ?
C39A C34A C35A 119.4(2) . . ?
C39A C34A Sb1 117.68(18) . . ?
C35A C34A Sb1 122.83(18) . . ?
C33B C34B C29B 120.1(3) . . ?
C33B C34B H34B 119.9 . . ?
C29B C34B H34B 119.9 . . ?
C21A C20A C19A 122.3(2) . . ?
C21A C20A H20A 118.8 . . ?
C19A C20A H20A 118.8 . . ?
C21B C20B C19B 122.7(2) . . ?
C21B C20B H20B 118.6 . . ?
C19B C20B H20B 118.6 . . ?
C36A C35A C34A 119.9(2) . . ?
C36A C35A H35A 120.0 . . ?
C34A C35A H35A 120.0 . . ?
C40B C35B C36B 119.5(2) . . ?
C40B C35B Sb2 118.95(19) . . ?
C36B C35B Sb2 121.42(19) . . ?
C20A C21A C16A 118.8(2) . . ?
C20A C21A H21A 120.6 . . ?
C16A C21A H21A 120.6 . . ?
C20B C21B C16B 118.8(2) . . ?
C20B C21B H21B 120.6 . . ?
C16B C21B H21B 120.6 . . ?
C37A C36A C35A 120.2(2) . . ?
C37A C36A H36A 119.9 . . ?
C35A C36A H36A 119.9 . . ?
C37B C36B C35B 120.1(3) . . ?
C37B C36B H36B 120.0 . . ?
C35B C36B H36B 120.0 . . ?
C23A C22A C27A 119.2(2) . . ?
C23A C22A Sb1 121.97(19) . . ?
C27A C22A Sb1 117.74(19) . . ?
C24A C23A C22A 120.5(3) . . ?
C24A C23A H23A 119.8 . . ?
C22A C23A H23A 119.8 . . ?
C28B C23B C24B 119.5(3) . . ?
C28B C23B Sb2 119.9(2) . . ?
C24B C23B Sb2 120.6(2) . . ?
C25A C24A C23A 120.0(3) . . ?
C25A C24A H24A 120.0 . . ?
C23A C24A H24A 120.0 . . ?
C25B C24B C23B 120.4(3) . . ?
C25B C24B H24B 119.8 . . ?
C23B C24B H24B 119.8 . . ?
C27A C26A C25A 120.4(3) . . ?
C27A C26A H26A 119.8 . . ?
C25A C26A H26A 119.8 . . ?
C27B C26B C25B 120.3(3) . . ?
C27B C26B H26B 119.9 . . ?
C25B C26B H26B 119.9 . . ?
C26A C27A C22A 120.1(3) . . ?
C26A C27A H27A 120.0 . . ?
C22A C27A H27A 120.0 . . ?
C26B C27B C28B 120.2(3) . . ?
C26B C27B H27B 119.9 . . ?
C28B C27B H27B 119.9 . . ?
C29A C28A C33A 119.6(2) . . ?
C29A C28A Sb1 121.53(19) . . ?
C33A C28A Sb1 118.84(19) . . ?
C27B C28B C23B 120.0(3) . . ?
C27B C28B H28B 120.0 . . ?
C23B C28B H28B 120.0 . . ?
C24A C25A C26A 119.8(3) . . ?
C24A C25A H25A 120.1 . . ?
C26A C25A H25A 120.1 . . ?
C24B C25B C26B 119.6(3) . . ?
C24B C25B H25B 120.2 . . ?
C26B C25B H25B 120.2 . . ?
C28A C33A C32A 120.1(3) . . ?
C28A C33A H33A 120.0 . . ?
C32A C33A H33A 120.0 . . ?
C32B C33B C34B 119.8(3) . . ?
C32B C33B H33B 120.1 . . ?
C34B C33B H33B 120.1 . . ?
C31A C32A C33A 119.8(3) . . ?
C31A C32A H32A 120.1 . . ?
C33A C32A H32A 120.1 . . ?
C31B C32B C33B 120.0(3) . . ?
C31B C32B H32B 120.0 . . ?
C33B C32B H32B 120.0 . . ?
C32A C31A C30A 120.3(3) . . ?
C32A C31A H31A 119.9 . . ?
C30A C31A H31A 119.9 . . ?
C32B C31B C30B 120.4(3) . . ?
C32B C31B H31B 119.8 . . ?
C30B C31B H31B 119.8 . . ?
C31A C30A C29A 120.0(3) . . ?
C31A C30A H30A 120.0 . . ?
C29A C30A H30A 120.0 . . ?
C29B C30B C31B 120.0(3) . . ?
C29B C30B H30B 120.0 . . ?
C31B C30B H30B 120.0 . . ?
C28A C29A C30A 120.2(3) . . ?
C28A C29A H29A 119.9 . . ?
C30A C29A H29A 119.9 . . ?
C30B C29B C34B 119.7(2) . . ?
C30B C29B Sb2 121.43(19) . . ?
C34B C29B Sb2 118.66(19) . . ?
C36A C37A C38A 120.1(2) . . ?
C36A C37A H37A 119.9 . . ?
C38A C37A H37A 119.9 . . ?
C36B C37B C38B 120.4(3) . . ?
C36B C37B H37B 119.8 . . ?
C38B C37B H37B 119.8 . . ?
C37A C38A C39A 120.1(3) . . ?
C37A C38A H38A 120.0 . . ?
C39A C38A H38A 120.0 . . ?
C39B C38B C37B 119.9(3) . . ?
C39B C38B H38B 120.1 . . ?
C37B C38B H38B 120.1 . . ?
C38A C39A C34A 120.2(2) . . ?
C38A C39A H39A 119.9 . . ?
C34A C39A H39A 119.9 . . ?
C38B C39B C40B 120.5(3) . . ?
C38B C39B H39B 119.8 . . ?
C40B C39B H39B 119.8 . . ?
C39B C40B C35B 119.7(3) . . ?
C39B C40B H40B 120.2 . . ?
C35B C40B H40B 120.2 . . ?
O1 C43 C44 107.1(3) . . ?
O1 C43 H43A 110.3 . . ?
C44 C43 H43A 110.3 . . ?
O1 C43 H43B 110.3 . . ?
C44 C43 H43B 110.3 . . ?
H43A C43 H43B 108.6 . . ?
C43 C44 H44A 109.5 . . ?
C43 C44 H44B 109.5 . . ?
H44A C44 H44B 109.5 . . ?
C43 C44 H44C 109.5 . . ?
H44A C44 H44C 109.5 . . ?
H44B C44 H44C 109.5 . . ?
C42 C41 H41A 109.5 . . ?
C42 C41 H41B 109.5 . . ?
H41A C41 H41B 109.5 . . ?
C42 C41 H41C 109.5 . . ?
H41A C41 H41C 109.5 . . ?
H41B C41 H41C 109.5 . . ?
O1 C42 C41 105.5(3) . . ?
O1 C42 H42A 110.6 . . ?
C41 C42 H42A 110.6 . . ?
O1 C42 H42B 110.6 . . ?
C41 C42 H42B 110.6 . . ?
H42A C42 H42B 108.8 . . ?

loop_
_geom_bond_atom_site_label_1
_geom_bond_atom_site_label_2
_geom_bond_distance
_geom_bond_site_symmetry_2
_geom_bond_publ_flag
Pt1 N1 1.996(2) . ?
Pt1 C18A 2.092(2) . ?
Pt1 C1A 2.110(2) . ?
Pt1 Sb1 2.4869(3) . ?
Pt2 N2 1.994(2) . ?
Pt2 C18B 2.098(2) . ?
Pt2 C1B 2.100(2) . ?
Pt2 Sb2 2.4930(3) . ?
Sb1 C22A 2.125(2) . ?
Sb1 C34A 2.126(2) . ?
Sb1 C28A 2.128(2) . ?
O1 C43 1.309(5) . ?
O1 C42 1.417(5) . ?
N1 C13A 1.337(3) . ?
N1 C10A 1.339(3) . ?
Sb2 C35B 2.124(3) . ?
Sb2 C23B 2.125(2) . ?
Sb2 C29B 2.131(2) . ?
N2 C13B 1.332(3) . ?
N2 C10B 1.340(3) . ?
C2A C1A 1.390(3) . ?
C2A C3A 1.411(4) . ?
C2A H2A 0.9500 . ?
C2B C1B 1.394(4) . ?
C2B C3B 1.419(3) . ?
C2B H2B 0.9500 . ?
C1A C6A 1.440(3) . ?
C1B C6B 1.435(3) . ?
C3A C4A 1.384(4) . ?
C3A H3A 0.9500 . ?
C3B C4B 1.384(4) . ?
C3B H3B 0.9500 . ?
C4A C5A 1.410(4) . ?
C4A H4A 0.9500 . ?
C4B C5B 1.414(4) . ?
C4B H4B 0.9500 . ?
C5A C6A 1.415(3) . ?
C5A C7A 1.449(4) . ?
C5B C6B 1.404(3) . ?
C5B C7B 1.442(4) . ?
C15A C14A 1.360(3) . ?
C15A C16A 1.448(3) . ?
C15A H15A 0.9500 . ?
C15B C14B 1.359(4) . ?
C15B C16B 1.449(4) . ?
C15B H15B 0.9500 . ?
C6A C10A 1.423(3) . ?
C6B C10B 1.425(4) . ?
C16A C17A 1.404(3) . ?
C16A C21A 1.411(3) . ?
C16B C17B 1.411(3) . ?
C16B C21B 1.414(4) . ?
C17A C13A 1.429(3) . ?
C17A C18A 1.434(3) . ?
C17B C13B 1.425(3) . ?
C17B C18B 1.431(3) . ?
C7A C8A 1.357(4) . ?
C7A H7A 0.9500 . ?
C7B C8B 1.365(4) . ?
C7B H7B 0.9500 . ?
C8A C9A 1.440(3) . ?
C8A H8A 0.9500 . ?
C8B C9B 1.440(4) . ?
C8B H8B 0.9500 . ?
C9A C11A 1.402(3) . ?
C9A C10A 1.413(3) . ?
C9B C11B 1.402(4) . ?
C9B C10B 1.417(3) . ?
C19A C18A 1.394(3) . ?
C19A C20A 1.418(4) . ?
C19A H19A 0.9500 . ?
C19B C18B 1.395(3) . ?
C19B C20B 1.413(3) . ?
C19B H19B 0.9500 . ?
C11A C12A 1.407(3) . ?
C11A H11A 0.9500 . ?
C11B C12B 1.403(4) . ?
C11B H11B 0.9500 . ?
C12A C13A 1.412(3) . ?
C12A C14A 1.444(3) . ?
C12B C13B 1.411(3) . ?
C12B C14B 1.446(4) . ?
C14A H14A 0.9500 . ?
C14B H14B 0.9500 . ?
C34A C39A 1.397(3) . ?
C34A C35A 1.400(3) . ?
C34B C33B 1.394(4) . ?
C34B C29B 1.396(4) . ?
C34B H34B 0.9500 . ?
C20A C21A 1.379(4) . ?
C20A H20A 0.9500 . ?
C20B C21B 1.377(4) . ?
C20B H20B 0.9500 . ?
C35A C36A 1.396(4) . ?
C35A H35A 0.9500 . ?
C35B C40B 1.399(4) . ?
C35B C36B 1.399(4) . ?
C21A H21A 0.9500 . ?
C21B H21B 0.9500 . ?
C36A C37A 1.386(4) . ?
C36A H36A 0.9500 . ?
C36B C37B 1.385(4) . ?
C36B H36B 0.9500 . ?
C22A C23A 1.397(4) . ?
C22A C27A 1.400(4) . ?
C23A C24A 1.392(4) . ?
C23A H23A 0.9500 . ?
C23B C28B 1.393(4) . ?
C23B C24B 1.395(4) . ?
C24A C25A 1.389(4) . ?
C24A H24A 0.9500 . ?
C24B C25B 1.390(4) . ?
C24B H24B 0.9500 . ?
C26A C27A 1.388(4) . ?
C26A C25A 1.392(4) . ?
C26A H26A 0.9500 . ?
C26B C27B 1.384(6) . ?
C26B C25B 1.391(6) . ?
C26B H26B 0.9500 . ?
C27A H27A 0.9500 . ?
C27B C28B 1.390(4) . ?
C27B H27B 0.9500 . ?
C28A C29A 1.393(4) . ?
C28A C33A 1.395(4) . ?
C28B H28B 0.9500 . ?
C25A H25A 0.9500 . ?
C25B H25B 0.9500 . ?
C33A C32A 1.402(4) . ?
C33A H33A 0.9500 . ?
C33B C32B 1.392(5) . ?
C33B H33B 0.9500 . ?
C32A C31A 1.388(5) . ?
C32A H32A 0.9500 . ?
C32B C31B 1.383(5) . ?
C32B H32B 0.9500 . ?
C31A C30A 1.389(4) . ?
C31A H31A 0.9500 . ?
C31B C30B 1.393(4) . ?
C31B H31B 0.9500 . ?
C30A C29A 1.394(4) . ?
C30A H30A 0.9500 . ?
C30B C29B 1.390(4) . ?
C30B H30B 0.9500 . ?
C29A H29A 0.9500 . ?
C37A C38A 1.389(4) . ?
C37A H37A 0.9500 . ?
C37B C38B 1.389(5) . ?
C37B H37B 0.9500 . ?
C38A C39A 1.393(4) . ?
C38A H38A 0.9500 . ?
C38B C39B 1.384(5) . ?
C38B H38B 0.9500 . ?
C39A H39A 0.9500 . ?
C39B C40B 1.393(4) . ?
C39B H39B 0.9500 . ?
C40B H40B 0.9500 . ?
C43 C44 1.621(7) . ?
C43 H43A 0.9900 . ?
C43 H43B 0.9900 . ?
C44 H44A 0.9800 . ?
C44 H44B 0.9800 . ?
C44 H44C 0.9800 . ?
C41 C42 1.498(5) . ?
C41 H41A 0.9800 . ?
C41 H41B 0.9800 . ?
C41 H41C 0.9800 . ?
C42 H42A 0.9900 . ?
C42 H42B 0.9900 . ?

loop_
_geom_torsion_atom_site_label_1
_geom_torsion_atom_site_label_2
_geom_torsion_atom_site_label_3
_geom_torsion_atom_site_label_4
_geom_torsion
_geom_torsion_site_symmetry_1
_geom_torsion_site_symmetry_2
_geom_torsion_site_symmetry_3
_geom_torsion_site_symmetry_4
_geom_torsion_publ_flag
C3A C2A C1A C6A 0.2(4) . . . . ?
C3A C2A C1A Pt1 -179.6(2) . . . . ?
C3B C2B C1B C6B 0.9(4) . . . . ?
C3B C2B C1B Pt2 -176.4(2) . . . . ?
C1A C2A C3A C4A -0.9(4) . . . . ?
C1B C2B C3B C4B -1.0(4) . . . . ?
C2A C3A C4A C5A 0.7(4) . . . . ?
C2B C3B C4B C5B 0.4(4) . . . . ?
C3A C4A C5A C6A 0.1(4) . . . . ?
C3A C4A C5A C7A 179.5(3) . . . . ?
C3B C4B C5B C6B 0.0(4) . . . . ?
C3B C4B C5B C7B 179.4(2) . . . . ?
C4A C5A C6A C10A 178.8(2) . . . . ?
C7A C5A C6A C10A -0.6(3) . . . . ?
C4A C5A C6A C1A -0.9(4) . . . . ?
C7A C5A C6A C1A 179.6(2) . . . . ?
C2A C1A C6A C5A 0.8(4) . . . . ?
Pt1 C1A C6A C5A -179.4(2) . . . . ?
C2A C1A C6A C10A -179.0(2) . . . . ?
Pt1 C1A C6A C10A 0.8(3) . . . . ?
C4B C5B C6B C10B 178.3(2) . . . . ?
C7B C5B C6B C10B -1.1(4) . . . . ?
C4B C5B C6B C1B 0.0(4) . . . . ?
C7B C5B C6B C1B -179.4(2) . . . . ?
C2B C1B C6B C5B -0.5(4) . . . . ?
Pt2 C1B C6B C5B 177.5(2) . . . . ?
C2B C1B C6B C10B -178.8(2) . . . . ?
Pt2 C1B C6B C10B -0.8(3) . . . . ?
C14A C15A C16A C17A 0.2(4) . . . . ?
C14A C15A C16A C21A 179.7(2) . . . . ?
C14B C15B C16B C17B -1.0(4) . . . . ?
C14B C15B C16B C21B 179.7(2) . . . . ?
C21A C16A C17A C13A -178.8(2) . . . . ?
C15A C16A C17A C13A 0.7(3) . . . . ?
C21A C16A C17A C18A 0.1(4) . . . . ?
C15A C16A C17A C18A 179.7(2) . . . . ?
C21B C16B C17B C13B 179.5(2) . . . . ?
C15B C16B C17B C13B 0.2(3) . . . . ?
C21B C16B C17B C18B -0.1(4) . . . . ?
C15B C16B C17B C18B -179.4(2) . . . . ?
C4A C5A C7A C8A -179.0(3) . . . . ?
C6A C5A C7A C8A 0.5(4) . . . . ?
C6B C5B C7B C8B 0.7(4) . . . . ?
C4B C5B C7B C8B -178.7(3) . . . . ?
C5A C7A C8A C9A 0.0(4) . . . . ?
C5B C7B C8B C9B 0.2(4) . . . . ?
C7A C8A C9A C11A 178.3(2) . . . . ?
C7A C8A C9A C10A -0.3(4) . . . . ?
C7B C8B C9B C11B -179.8(3) . . . . ?
C7B C8B C9B C10B -0.5(4) . . . . ?
C13A N1 C10A C9A 0.1(3) . . . . ?
Pt1 N1 C10A C9A 178.50(17) . . . . ?
C13A N1 C10A C6A 179.6(2) . . . . ?
Pt1 N1 C10A C6A -2.0(3) . . . . ?
C11A C9A C10A N1 0.8(3) . . . . ?
C8A C9A C10A N1 179.6(2) . . . . ?
C11A C9A C10A C6A -178.6(2) . . . . ?
C8A C9A C10A C6A 0.1(4) . . . . ?
C5A C6A C10A N1 -179.1(2) . . . . ?
C1A C6A C10A N1 0.6(3) . . . . ?
C5A C6A C10A C9A 0.4(4) . . . . ?
C1A C6A C10A C9A -179.9(2) . . . . ?
C13B N2 C10B C9B 0.5(4) . . . . ?
Pt2 N2 C10B C9B -178.13(18) . . . . ?
C13B N2 C10B C6B -179.9(2) . . . . ?
Pt2 N2 C10B C6B 1.4(3) . . . . ?
C11B C9B C10B N2 -1.1(4) . . . . ?
C8B C9B C10B N2 179.6(2) . . . . ?
C11B C9B C10B C6B 179.4(2) . . . . ?
C8B C9B C10B C6B 0.1(4) . . . . ?
C5B C6B C10B N2 -178.8(2) . . . . ?
C1B C6B C10B N2 -0.4(3) . . . . ?
C5B C6B C10B C9B 0.8(4) . . . . ?
C1B C6B C10B C9B 179.2(2) . . . . ?
C20A C19A C18A C17A 0.0(4) . . . . ?
C20A C19A C18A Pt1 178.2(2) . . . . ?
C16A C17A C18A C19A 0.2(4) . . . . ?
C13A C17A C18A C19A 179.1(2) . . . . ?
C16A C17A C18A Pt1 -178.56(19) . . . . ?
C13A C17A C18A Pt1 0.4(3) . . . . ?
C20B C19B C18B C17B 0.2(3) . . . . ?
C20B C19B C18B Pt2 -178.9(2) . . . . ?
C16B C17B C18B C19B -0.2(4) . . . . ?
C13B C17B C18B C19B -179.9(2) . . . . ?
C16B C17B C18B Pt2 179.1(2) . . . . ?
C13B C17B C18B Pt2 -0.5(3) . . . . ?
C10A C9A C11A C12A -0.8(3) . . . . ?
C8A C9A C11A C12A -179.4(2) . . . . ?
C10B C9B C11B C12B 0.7(4) . . . . ?
C8B C9B C11B C12B 179.9(3) . . . . ?
C9A C11A C12A C13A -0.1(3) . . . . ?
C9A C11A C12A C14A 179.5(2) . . . . ?
C9B C11B C12B C13B 0.3(4) . . . . ?
C9B C11B C12B C14B -179.0(2) . . . . ?
C10A N1 C13A C12A -1.1(3) . . . . ?
Pt1 N1 C13A C12A -179.51(17) . . . . ?
C10A N1 C13A C17A 179.3(2) . . . . ?
Pt1 N1 C13A C17A 0.9(3) . . . . ?
C11A C12A C13A N1 1.1(3) . . . . ?
C14A C12A C13A N1 -178.6(2) . . . . ?
C11A C12A C13A C17A -179.3(2) . . . . ?
C14A C12A C13A C17A 1.0(3) . . . . ?
C16A C17A C13A N1 178.2(2) . . . . ?
C18A C17A C13A N1 -0.8(3) . . . . ?
C16A C17A C13A C12A -1.4(3) . . . . ?
C18A C17A C13A C12A 179.6(2) . . . . ?
C10B N2 C13B C12B 0.5(4) . . . . ?
Pt2 N2 C13B C12B 179.17(17) . . . . ?
C10B N2 C13B C17B -178.9(2) . . . . ?
Pt2 N2 C13B C17B -0.2(3) . . . . ?
C11B C12B C13B N2 -0.9(4) . . . . ?
C14B C12B C13B N2 178.5(2) . . . . ?
C11B C12B C13B C17B 178.4(2) . . . . ?
C14B C12B C13B C17B -2.2(4) . . . . ?
C16B C17B C13B N2 -179.2(2) . . . . ?
C18B C17B C13B N2 0.5(3) . . . . ?
C16B C17B C13B C12B 1.4(4) . . . . ?
C18B C17B C13B C12B -178.9(2) . . . . ?
C16A C15A C14A C12A -0.5(4) . . . . ?
C11A C12A C14A C15A -179.6(2) . . . . ?
C13A C12A C14A C15A 0.0(3) . . . . ?
C16B C15B C14B C12B 0.2(4) . . . . ?
C11B C12B C14B C15B -179.4(3) . . . . ?
C13B C12B C14B C15B 1.3(4) . . . . ?
C18A C19A C20A C21A -0.4(4) . . . . ?
C18B C19B C20B C21B 0.1(4) . . . . ?
C39A C34A C35A C36A 0.0(4) . . . . ?
Sb1 C34A C35A C36A 176.28(19) . . . . ?
C19A C20A C21A C16A 0.7(4) . . . . ?
C17A C16A C21A C20A -0.6(4) . . . . ?
C15A C16A C21A C20A 179.9(2) . . . . ?
C19B C20B C21B C16B -0.4(4) . . . . ?
C17B C16B C21B C20B 0.4(4) . . . . ?
C15B C16B C21B C20B 179.7(2) . . . . ?
C34A C35A C36A C37A -1.0(4) . . . . ?
C40B C35B C36B C37B -0.3(4) . . . . ?
Sb2 C35B C36B C37B 175.7(2) . . . . ?
C27A C22A C23A C24A 1.9(4) . . . . ?
Sb1 C22A C23A C24A -165.9(2) . . . . ?
C22A C23A C24A C25A 0.0(4) . . . . ?
C28B C23B C24B C25B 0.8(5) . . . . ?
Sb2 C23B C24B C25B -178.4(3) . . . . ?
C25A C26A C27A C22A -0.7(5) . . . . ?
C23A C22A C27A C26A -1.5(4) . . . . ?
Sb1 C22A C27A C26A 166.8(2) . . . . ?
C25B C26B C27B C28B 0.8(6) . . . . ?
C26B C27B C28B C23B -1.4(5) . . . . ?
C24B C23B C28B C27B 0.6(5) . . . . ?
Sb2 C23B C28B C27B 179.7(3) . . . . ?
C23A C24A C25A C26A -2.2(4) . . . . ?
C27A C26A C25A C24A 2.5(5) . . . . ?
C23B C24B C25B C26B -1.4(6) . . . . ?
C27B C26B C25B C24B 0.5(6) . . . . ?
C29A C28A C33A C32A -0.1(4) . . . . ?
Sb1 C28A C33A C32A 180.0(2) . . . . ?
C29B C34B C33B C32B 0.2(4) . . . . ?
C28A C33A C32A C31A 0.0(4) . . . . ?
C34B C33B C32B C31B -0.4(4) . . . . ?
C33A C32A C31A C30A 0.5(4) . . . . ?
C33B C32B C31B C30B 0.9(4) . . . . ?
C32A C31A C30A C29A -0.8(4) . . . . ?
C32B C31B C30B C29B -1.1(4) . . . . ?
C33A C28A C29A C30A -0.2(4) . . . . ?
Sb1 C28A C29A C30A 179.7(2) . . . . ?
C31A C30A C29A C28A 0.7(4) . . . . ?
C31B C30B C29B C34B 0.8(4) . . . . ?
C31B C30B C29B Sb2 175.3(2) . . . . ?
C33B C34B C29B C30B -0.3(4) . . . . ?
C33B C34B C29B Sb2 -175.0(2) . . . . ?
C35A C36A C37A C38A 0.6(4) . . . . ?
C35B C36B C37B C38B -0.1(4) . . . . ?
C36A C37A C38A C39A 0.7(4) . . . . ?
C36B C37B C38B C39B 0.1(5) . . . . ?
C37A C38A C39A C34A -1.6(4) . . . . ?
C35A C34A C39A C38A 1.2(4) . . . . ?
Sb1 C34A C39A C38A -175.20(19) . . . . ?
C37B C38B C39B C40B 0.3(5) . . . . ?
C38B C39B C40B C35B -0.8(4) . . . . ?
C36B C35B C40B C39B 0.8(4) . . . . ?
Sb2 C35B C40B C39B -175.4(2) . . . . ?
C42 O1 C43 C44 179.8(3) . . . . ?
C43 O1 C42 C41 173.0(3) . . . . ?
